data_4071359
loop_
_publ_author_name
'Arita, Sachiko'
'Koike, Takashi'
'Kayaki, Yoshihito'
'Ikariya, Takao'

_publ_section_title
;
 Synthesis and Reactivities of Cp*Ir Amide and Hydride Complexes Bearing
 C&#x2212;N Chelate Ligands
;
_journal_issue 12
_journal_name_full Organometallics
_journal_page_first 2795
_journal_paper_doi 10.1021/om800124f
_journal_volume 27
_journal_year 2008
_chemical_formula_moiety 'C19 H26 Ir N '
_chemical_formula_sum 'C19 H26 Ir N'
_chemical_formula_weight 460.64
_space_group_IT_number 14
_symmetry_cell_setting monoclinic
_symmetry_Int_Tables_number 14
_symmetry_space_group_name_Hall '-P 2yn'
_symmetry_space_group_name_H-M 'P 1 21/n 1'
_cell_angle_alpha 90.0000
_cell_angle_beta 112.772(6)
_cell_angle_gamma 90.0000
_cell_formula_units_Z 4
_cell_length_a 8.612(6)
_cell_length_b 22.988(16)
_cell_length_c 9.451(7)
_cell_measurement_reflns_used 5185
_cell_measurement_temperature 193.1
_cell_measurement_theta_max 27.5
_cell_measurement_theta_min 3.1
_cell_volume 1725(2)
_computing_cell_refinement CrystalClear
_computing_data_collection CrystalClear
_computing_data_reduction CrystalStructure
_computing_publication_material 'CrystalStructure 3.8'
_computing_structure_refinement CRYSTALS
_computing_structure_solution SIR92
_diffrn_detector_area_resol_mean 7.31
_diffrn_measured_fraction_theta_full 0.971
_diffrn_measured_fraction_theta_max 0.971
_diffrn_measurement_device_type 'Rigaku Saturn'
_diffrn_measurement_method \w
_diffrn_radiation_type 'Mo K\a'
_diffrn_radiation_wavelength 0.71070
_diffrn_reflns_av_R_equivalents 0.060
_diffrn_reflns_limit_h_max 9
_diffrn_reflns_limit_h_min -11
_diffrn_reflns_limit_k_max 25
_diffrn_reflns_limit_k_min -29
_diffrn_reflns_limit_l_max 12
_diffrn_reflns_limit_l_min -11
_diffrn_reflns_number 6800
_diffrn_reflns_theta_full 27.48
_diffrn_reflns_theta_max 27.48
_exptl_absorpt_coefficient_mu 7.755
_exptl_absorpt_correction_T_max 0.460
_exptl_absorpt_correction_T_min 0.131
_exptl_absorpt_correction_type multi-scan
_exptl_absorpt_process_details 'Jacobson, R. (1998) Private communication'
_exptl_crystal_colour red
_exptl_crystal_density_diffrn 1.773
_exptl_crystal_density_method 'not measured'
_exptl_crystal_description block
_exptl_crystal_F_000 896.00
_exptl_crystal_size_max 0.20
_exptl_crystal_size_mid 0.10
_exptl_crystal_size_min 0.10
_refine_diff_density_max 5.58
_refine_diff_density_min -7.16
_refine_ls_extinction_coef 70(6)
_refine_ls_extinction_method 'Larson (1970) Crystallographic Computing eq. 22'
_refine_ls_goodness_of_fit_ref 1.000
_refine_ls_hydrogen_treatment refall
_refine_ls_number_parameters 217
_refine_ls_number_reflns 6800
_refine_ls_R_factor_gt 0.0521
_refine_ls_shift/su_max 0.0000
_refine_ls_structure_factor_coef Fsqd
_refine_ls_weighting_details 'w = 1/[0.0010Fo^2^ + 1.5000\s(Fo^2^) + 0.9000]/(4Fo^2^)'
_refine_ls_weighting_scheme calc
_refine_ls_wR_factor_ref 0.1590
_reflns_number_gt 2648
_reflns_number_total 3840
_reflns_threshold_expression F^2^>2.0\s(F^2^)
_cod_data_source_file om800124f-file003.cif
_cod_data_source_block '__C5Me5IrNHCMe2C6H4'
_cod_original_formula_sum 'C19 H26 Ir N '
_cod_database_code 4071359

loop_
_symmetry_equiv_pos_site_id
_symmetry_equiv_pos_as_xyz
1 +X,+Y,+Z
2 1/2-X,1/2+Y,1/2-Z
3 -X,-Y,-Z
4 1/2+X,1/2-Y,1/2+Z

loop_
_atom_site_label
_atom_site_type_symbol
_atom_site_fract_x
_atom_site_fract_y
_atom_site_fract_z
_atom_site_U_iso_or_equiv
_atom_site_adp_type
_atom_site_occupancy
_atom_site_symmetry_multiplicity
_atom_site_calc_flag
_atom_site_refinement_flags
Ir(1) Ir 0.63858(5) 0.09804(2) -0.16678(5) 0.02255(14) Uani 1.00 1 d .
N(1) N 0.8184(10) 0.1384(3) -0.0133(10) 0.029(2) Uani 1.00 1 d .
C(1) C 0.7311(13) 0.0481(4) -0.3210(10) 0.022(3) Uani 1.00 1 d .
C(2) C 0.6701(14) 0.0103(4) -0.2400(11) 0.025(3) Uani 1.00 1 d .
C(3) C 0.4900(13) 0.0206(3) -0.2762(11) 0.018(3) Uani 1.00 1 d .
C(4) C 0.4438(13) 0.0652(4) -0.3832(10) 0.025(3) Uani 1.00 1 d .
C(5) C 0.5912(13) 0.0851(4) -0.4049(12) 0.026(3) Uani 1.00 1 d .
C(6) C 0.9063(15) 0.0510(5) -0.3176(13) 0.055(4) Uani 1.00 1 d .
C(7) C 0.7729(15) -0.0372(4) -0.1295(14) 0.048(4) Uani 1.00 1 d .
C(8) C 0.3810(12) -0.0129(4) -0.2207(11) 0.027(3) Uani 1.00 1 d .
C(9) C 0.2709(12) 0.0907(4) -0.4670(12) 0.033(3) Uani 1.00 1 d .
C(10) C 0.5920(16) 0.1324(5) -0.5168(15) 0.055(4) Uani 1.00 1 d .
C(11) C 0.5119(12) 0.1459(4) -0.0680(12) 0.020(3) Uani 1.00 1 d .
C(12) C 0.3367(12) 0.1486(4) -0.0997(12) 0.023(3) Uani 1.00 1 d .
C(13) C 0.2619(13) 0.1827(4) -0.0209(13) 0.032(3) Uani 1.00 1 d .
C(14) C 0.3670(14) 0.2181(4) 0.0949(13) 0.031(3) Uani 1.00 1 d .
C(15) C 0.5435(15) 0.2159(5) 0.1394(12) 0.043(4) Uani 1.00 1 d .
C(16) C 0.6089(14) 0.1815(4) 0.0586(11) 0.032(3) Uani 1.00 1 d .
C(17) C 0.8001(14) 0.1804(4) 0.0954(13) 0.029(3) Uani 1.00 1 d .
C(18) C 0.9038(13) 0.1646(5) 0.2615(13) 0.041(4) Uani 1.00 1 d .
C(19) C 0.8598(14) 0.2388(4) 0.0637(13) 0.038(3) Uani 1.00 1 d .
H(1) H 0.9080 0.0802 -0.3880 0.067 Uiso 1.00 1 c R
H(2) H 0.9372 0.0147 -0.3471 0.067 Uiso 1.00 1 c R
H(3) H 0.9839 0.0608 -0.2175 0.067 Uiso 1.00 1 c R
H(4) H 0.8862 -0.0360 -0.1216 0.059 Uiso 1.00 1 c R
H(5) H 0.7251 -0.0739 -0.1691 0.059 Uiso 1.00 1 c R
H(6) H 0.7703 -0.0317 -0.0308 0.059 Uiso 1.00 1 c R
H(7) H 0.4442 -0.0432 -0.1555 0.036 Uiso 1.00 1 c R
H(8) H 0.2919 -0.0292 -0.3062 0.036 Uiso 1.00 1 c R
H(9) H 0.3356 0.0116 -0.1654 0.036 Uiso 1.00 1 c R
H(10) H 0.1928 0.0730 -0.4316 0.038 Uiso 1.00 1 c R
H(11) H 0.2385 0.0828 -0.5733 0.038 Uiso 1.00 1 c R
H(12) H 0.2720 0.1315 -0.4514 0.038 Uiso 1.00 1 c R
H(13) H 0.4814 0.1478 -0.5643 0.069 Uiso 1.00 1 c R
H(14) H 0.6274 0.1176 -0.5932 0.069 Uiso 1.00 1 c R
H(15) H 0.6668 0.1623 -0.4611 0.069 Uiso 1.00 1 c R
H(16) H 0.2622 0.1262 -0.1826 0.026 Uiso 1.00 1 c R
H(17) H 0.1435 0.1825 -0.0482 0.040 Uiso 1.00 1 c R
H(18) H 0.3186 0.2422 0.1487 0.036 Uiso 1.00 1 c R
H(19) H 0.6158 0.2390 0.2219 0.050 Uiso 1.00 1 c R
H(20) H 0.8380 0.1404 0.2981 0.051 Uiso 1.00 1 c R
H(21) H 0.9383 0.1982 0.3246 0.051 Uiso 1.00 1 c R
H(22) H 1.0003 0.1438 0.2643 0.051 Uiso 1.00 1 c R
H(23) H 0.9762 0.2427 0.1258 0.047 Uiso 1.00 1 c R
H(24) H 0.7988 0.2693 0.0868 0.047 Uiso 1.00 1 c R
H(25) H 0.8437 0.2409 -0.0415 0.047 Uiso 1.00 1 c R
H(26) H 0.9295 0.1303 -0.0058 0.038 Uiso 1.00 1 c R

loop_
_atom_site_aniso_label
_atom_site_aniso_U_11
_atom_site_aniso_U_22
_atom_site_aniso_U_33
_atom_site_aniso_U_12
_atom_site_aniso_U_13
_atom_site_aniso_U_23
Ir(1) 0.0219(3) 0.0251(3) 0.0221(2) -0.0014(2) 0.01009(19) -0.0030(2)
N(1) 0.028(5) 0.034(5) 0.034(5) 0.012(4) 0.021(4) -0.010(4)
C(1) 0.031(6) 0.024(6) 0.011(5) 0.027(5) 0.007(5) -0.008(4)
C(2) 0.046(7) 0.021(6) 0.009(5) 0.014(5) 0.011(5) -0.001(4)
C(3) 0.033(6) 0.005(5) 0.025(6) -0.011(4) 0.022(5) 0.002(4)
C(4) 0.029(6) 0.039(6) -0.001(4) -0.017(5) -0.003(4) -0.021(4)
C(5) 0.043(7) 0.020(6) 0.024(6) 0.024(5) 0.023(5) 0.002(4)
C(6) 0.071(10) 0.069(9) 0.028(8) -0.029(7) 0.021(7) -0.030(6)
C(7) 0.061(9) 0.035(7) 0.051(9) -0.005(6) 0.024(7) 0.012(6)
C(8) 0.029(6) 0.035(6) 0.025(6) -0.019(5) 0.018(5) -0.014(5)
C(9) 0.022(6) 0.049(8) 0.022(6) 0.011(5) 0.002(5) -0.007(5)
C(10) 0.063(10) 0.058(9) 0.051(9) 0.002(7) 0.030(8) -0.004(7)
C(11) 0.016(6) 0.013(5) 0.035(6) 0.002(4) 0.014(5) -0.002(4)
C(12) 0.019(6) 0.020(5) 0.027(6) 0.003(5) 0.006(5) 0.009(4)
C(13) 0.021(6) 0.035(6) 0.044(7) 0.023(5) 0.017(6) 0.009(5)
C(14) 0.037(7) 0.012(5) 0.042(7) 0.009(5) 0.011(6) 0.005(5)
C(15) 0.058(9) 0.048(8) 0.020(6) 0.029(7) 0.012(6) 0.009(5)
C(16) 0.044(8) 0.039(7) 0.005(5) 0.013(6) -0.001(5) 0.010(4)
C(17) 0.042(7) 0.022(6) 0.035(7) -0.002(5) 0.027(6) 0.001(5)
C(18) 0.038(7) 0.047(8) 0.041(8) 0.008(6) 0.020(6) -0.001(6)
C(19) 0.046(8) 0.035(7) 0.035(7) -0.022(6) 0.018(6) -0.004(5)

loop_
_atom_type_symbol
_atom_type_description
_atom_type_scat_dispersion_real
_atom_type_scat_dispersion_imag
_atom_type_scat_source
C C 0.003 0.002
;
International Tables for Crystallography
(1992, Vol. C, Tables 4.2.6.8 and 6.1.1.4)
;
H H 0.000 0.000
;
International Tables for Crystallography
(1992, Vol. C, Table 6.1.1.4)
;
Ir Ir -1.444 7.990
;
International Tables for Crystallography
(1992, Vol. C, Tables 4.2.6.8 and 6.1.1.4)
;
N N 0.006 0.003
;
International Tables for Crystallography
(1992, Vol. C, Tables 4.2.6.8 and 6.1.1.4)
;

loop_
_geom_angle_atom_site_label_1
_geom_angle_atom_site_label_2
_geom_angle_atom_site_label_3
_geom_angle
_geom_angle_publ_flag
N(1) Ir(1) C(1) 111.0(4) yes
N(1) Ir(1) C(2) 121.8(3) yes
N(1) Ir(1) C(3) 154.8(3) yes
N(1) Ir(1) C(4) 166.2(4) yes
N(1) Ir(1) C(5) 129.4(4) yes
N(1) Ir(1) C(11) 78.9(3) yes
C(1) Ir(1) C(2) 36.6(4) yes
C(1) Ir(1) C(3) 64.3(4) yes
C(1) Ir(1) C(4) 63.6(3) yes
C(1) Ir(1) C(5) 38.3(3) yes
C(1) Ir(1) C(11) 168.0(3) yes
C(2) Ir(1) C(3) 39.2(4) yes
C(2) Ir(1) C(4) 62.3(3) yes
C(2) Ir(1) C(5) 62.4(3) yes
C(2) Ir(1) C(11) 143.8(4) yes
C(3) Ir(1) C(4) 36.6(3) yes
C(3) Ir(1) C(5) 63.6(4) yes
C(3) Ir(1) C(11) 109.8(4) yes
C(4) Ir(1) C(5) 38.4(4) yes
C(4) Ir(1) C(11) 105.2(3) yes
C(5) Ir(1) C(11) 130.1(3) yes
Ir(1) N(1) C(17) 125.4(7) yes
Ir(1) C(1) C(2) 69.8(6) yes
Ir(1) C(1) C(5) 67.7(6) yes
Ir(1) C(1) C(6) 125.1(7) yes
C(2) C(1) C(5) 105.1(10) yes
C(2) C(1) C(6) 127.4(9) yes
C(5) C(1) C(6) 127.5(10) yes
Ir(1) C(2) C(1) 73.5(6) yes
Ir(1) C(2) C(3) 71.1(5) yes
Ir(1) C(2) C(7) 123.5(7) yes
C(1) C(2) C(3) 111.2(8) yes
C(1) C(2) C(7) 125.4(11) yes
C(3) C(2) C(7) 123.4(10) yes
Ir(1) C(3) C(2) 69.7(5) yes
Ir(1) C(3) C(4) 72.2(5) yes
Ir(1) C(3) C(8) 126.5(7) yes
C(2) C(3) C(4) 105.5(10) yes
C(2) C(3) C(8) 126.8(8) yes
C(4) C(3) C(8) 127.5(9) yes
Ir(1) C(4) C(3) 71.2(4) yes
Ir(1) C(4) C(5) 68.2(5) yes
Ir(1) C(4) C(9) 126.4(7) yes
C(3) C(4) C(5) 108.7(9) yes
C(3) C(4) C(9) 128.1(11) yes
C(5) C(4) C(9) 123.3(9) yes
Ir(1) C(5) C(1) 74.0(6) yes
Ir(1) C(5) C(4) 73.4(6) yes
Ir(1) C(5) C(10) 125.5(7) yes
C(1) C(5) C(4) 109.3(9) yes
C(1) C(5) C(10) 125.4(11) yes
C(4) C(5) C(10) 124.7(9) yes
Ir(1) C(11) C(12) 130.3(7) yes
Ir(1) C(11) C(16) 117.2(8) yes
C(12) C(11) C(16) 112.4(10) yes
C(11) C(12) C(13) 125.6(8) yes
C(12) C(13) C(14) 117.1(10) yes
C(13) C(14) C(15) 120.9(11) yes
C(14) C(15) C(16) 119.0(9) yes
C(11) C(16) C(15) 124.7(11) yes
C(11) C(16) C(17) 114.0(10) yes
C(15) C(16) C(17) 121.3(9) yes
N(1) C(17) C(16) 104.4(8) yes
N(1) C(17) C(18) 112.8(8) yes
N(1) C(17) C(19) 108.1(11) yes
C(16) C(17) C(18) 112.7(11) yes
C(16) C(17) C(19) 110.8(8) yes
C(18) C(17) C(19) 108.0(8) yes
Ir(1) N(1) H(26) 117.4 no
C(17) N(1) H(26) 117.2 no
C(1) C(6) H(1) 107.7(12) no
C(1) C(6) H(2) 110.5(13) no
C(1) C(6) H(3) 110.2(16) no
H(1) C(6) H(2) 109.5(19) no
H(1) C(6) H(3) 109.5(16) no
H(2) C(6) H(3) 109.5(15) no
C(2) C(7) H(4) 109.6(13) no
C(2) C(7) H(5) 108.4(11) no
C(2) C(7) H(6) 110.4(12) no
H(4) C(7) H(5) 109.5(17) no
H(4) C(7) H(6) 109.5(15) no
H(5) C(7) H(6) 109.5(18) no
C(3) C(8) H(7) 109.5(12) no
C(3) C(8) H(8) 108.9(12) no
C(3) C(8) H(9) 110.1(11) no
H(7) C(8) H(8) 109.4(13) no
H(7) C(8) H(9) 109.5(14) no
H(8) C(8) H(9) 109.5(13) no
C(4) C(9) H(10) 109.8(11) no
C(4) C(9) H(11) 107.9(12) no
C(4) C(9) H(12) 110.7(10) no
H(10) C(9) H(11) 109.5(13) no
H(10) C(9) H(12) 109.5(16) no
H(11) C(9) H(12) 109.5(14) no
C(5) C(10) H(13) 108.8(16) no
C(5) C(10) H(14) 111.2(13) no
C(5) C(10) H(15) 108.5(13) no
H(13) C(10) H(14) 109.5(16) no
H(13) C(10) H(15) 109.5(16) no
H(14) C(10) H(15) 109.5(19) no
C(11) C(12) H(16) 118.3(13) no
C(13) C(12) H(16) 116.1(12) no
C(12) C(13) H(17) 121.3(12) no
C(14) C(13) H(17) 121.5(14) no
C(13) C(14) H(18) 118.6(13) no
C(15) C(14) H(18) 120.4(11) no
C(14) C(15) H(19) 120.8(16) no
C(16) C(15) H(19) 120.2(15) no
C(17) C(18) H(20) 108.7 no
C(17) C(18) H(21) 111.7 no
C(17) C(18) H(22) 107.9 no
H(20) C(18) H(21) 109.5 no
H(20) C(18) H(22) 109.5 no
H(21) C(18) H(22) 109.5 no
C(17) C(19) H(23) 108.7 no
C(17) C(19) H(24) 110.4 no
C(17) C(19) H(25) 109.3 no
H(23) C(19) H(24) 109.5 no
H(23) C(19) H(25) 109.5 no
H(24) C(19) H(25) 109.5 no

loop_
_geom_bond_atom_site_label_1
_geom_bond_atom_site_label_2
_geom_bond_distance
_geom_bond_publ_flag
Ir(1) N(1) 1.904(7) yes
Ir(1) C(1) 2.231(11) yes
Ir(1) C(2) 2.183(10) yes
Ir(1) C(3) 2.203(8) yes
Ir(1) C(4) 2.217(8) yes
Ir(1) C(5) 2.147(11) yes
Ir(1) C(11) 2.015(11) yes
N(1) C(17) 1.463(15) yes
C(1) C(2) 1.388(16) yes
C(1) C(5) 1.437(13) yes
C(1) C(6) 1.499(18) yes
C(2) C(3) 1.472(16) yes
C(2) C(7) 1.534(14) yes
C(3) C(4) 1.386(13) yes
C(3) C(8) 1.459(17) yes
C(4) C(5) 1.437(17) yes
C(4) C(9) 1.508(13) yes
C(5) C(10) 1.519(17) yes
C(11) C(12) 1.422(15) yes
C(11) C(16) 1.423(13) yes
C(12) C(13) 1.399(18) yes
C(13) C(14) 1.383(14) yes
C(14) C(15) 1.412(17) yes
C(15) C(16) 1.363(19) yes
C(16) C(17) 1.546(17) yes
C(17) C(18) 1.519(15) yes
C(17) C(19) 1.509(15) yes
N(1) H(26) 0.950 no
C(6) H(1) 0.950(19) no
C(6) H(2) 0.950(19) no
C(6) H(3) 0.950(15) no
C(7) H(4) 0.95(2) no
C(7) H(5) 0.950(15) no
C(7) H(6) 0.95(2) no
C(8) H(7) 0.950(13) no
C(8) H(8) 0.950(12) no
C(8) H(9) 0.950(17) no
C(9) H(10) 0.950(17) no
C(9) H(11) 0.950(15) no
C(9) H(12) 0.950(15) no
C(10) H(13) 0.950(17) no
C(10) H(14) 0.95(2) no
C(10) H(15) 0.950(16) no
C(12) H(16) 0.950(12) no
C(13) H(17) 0.950(16) no
C(14) H(18) 0.950(18) no
C(15) H(19) 0.950(15) no
C(18) H(20) 0.950 no
C(18) H(21) 0.950 no
C(18) H(22) 0.950 no
C(19) H(23) 0.950 no
C(19) H(24) 0.950 no
C(19) H(25) 0.950 no

loop_
_geom_contact_atom_site_label_1
_geom_contact_atom_site_label_2
_geom_contact_distance
_geom_contact_site_symmetry_2
N(1) H(4) 3.336(13) 3_755
N(1) H(17) 3.113(16) 1_655
C(1) H(8) 3.479(16) 3_654
C(1) H(11) 3.213(14) 3_654
C(2) H(11) 3.064(16) 3_654
C(3) H(14) 3.415(15) 3_654
C(5) H(8) 3.500(17) 3_654
C(6) H(6) 3.419(15) 3_755
C(6) H(8) 3.333(15) 3_654
C(6) H(9) 3.527(15) 1_655
C(6) H(10) 3.093(19) 1_655
C(6) H(10) 3.592(16) 3_654
C(6) H(11) 3.329(16) 3_654
C(6) H(16) 3.314(15) 1_655
C(7) H(3) 3.181(15) 3_755
C(7) H(4) 3.418(15) 3_755
C(7) H(9) 3.32(2) 3_655
C(7) H(11) 2.964(18) 3_654
C(7) H(26) 3.200 3_755
C(8) H(2) 3.592(16) 1_455
C(8) H(6) 3.29(2) 3_655
C(8) H(7) 3.526(14) 3_655
C(8) H(9) 3.519(13) 3_655
C(8) H(14) 2.964(17) 3_654
C(8) H(20) 3.407 3_655
C(9) H(1) 3.491(19) 1_455
C(9) H(2) 3.118(15) 3_654
C(9) H(5) 3.474(19) 3_654
C(9) H(22) 2.965 1_454
C(9) H(24) 3.254 4_454
C(10) H(5) 3.436(15) 3_654
C(10) H(8) 3.274(18) 3_654
C(10) H(18) 3.493(15) 4_554
C(10) H(19) 3.540(19) 1_554
C(10) H(20) 3.233 1_554
C(10) H(23) 3.476 4_454
C(10) H(25) 3.566 4_454
C(11) H(7) 3.091(15) 3_655
C(12) H(3) 3.453(15) 1_455
C(12) H(5) 3.275(18) 3_655
C(12) H(6) 3.234(16) 3_655
C(12) H(7) 3.423(13) 3_655
C(12) H(19) 3.265(14) 4_454
C(12) H(24) 3.422 4_454
C(13) H(5) 3.055(16) 3_655
C(13) H(6) 3.531(15) 3_655
C(13) H(19) 2.892(15) 4_454
C(13) H(23) 3.538 1_455
C(13) H(26) 3.160 1_455
C(14) H(5) 3.540(15) 3_655
C(14) H(13) 3.390(17) 1_556
C(14) H(15) 3.178(16) 4_455
C(14) H(19) 3.490(14) 4_454
C(14) H(21) 3.439 4_454
C(14) H(23) 3.534 1_455
C(15) H(13) 3.43(2) 1_556
C(15) H(14) 3.256(17) 1_556
C(15) H(17) 3.598(16) 4_555
C(15) H(21) 3.390 4_454
C(16) H(7) 3.388(15) 3_655
C(16) H(14) 3.551(18) 1_556
C(16) H(21) 3.490 4_454
C(18) H(11) 3.286(14) 1_656
C(18) H(12) 3.367(13) 1_656
C(18) H(14) 3.35(2) 1_556
C(19) H(12) 3.065(14) 4_555
C(19) H(13) 3.214(18) 4_555
C(19) H(15) 3.562(18) 4_555
C(19) H(17) 3.281(19) 1_655
H(1) C(9) 3.491(19) 1_655
H(1) H(8) 2.973(14) 3_654
H(1) H(10) 2.645(19) 1_655
H(1) H(16) 3.099(14) 1_655
H(1) H(20) 3.114 1_554
H(2) C(8) 3.592(16) 1_655
H(2) C(9) 3.118(15) 3_654
H(2) H(2) 3.52(2) 3_754
H(2) H(6) 3.506(15) 3_755
H(2) H(8) 3.096(17) 1_655
H(2) H(8) 3.120(14) 3_654
H(2) H(9) 3.188(15) 1_655
H(2) H(10) 2.940(19) 1_655
H(2) H(10) 2.806(16) 3_654
H(2) H(11) 2.645(16) 3_654
H(3) C(7) 3.181(15) 3_755
H(3) C(12) 3.453(15) 1_655
H(3) H(4) 3.013(17) 3_755
H(3) H(5) 3.554(15) 3_755
H(3) H(6) 2.567(15) 3_755
H(3) H(9) 3.089(17) 1_655
H(3) H(10) 3.20(2) 1_655
H(3) H(16) 2.738(17) 1_655
H(3) H(17) 3.252(16) 1_655
H(4) N(1) 3.336(13) 3_755
H(4) C(7) 3.418(15) 3_755
H(4) H(3) 3.013(17) 3_755
H(4) H(4) 2.893(15) 3_755
H(4) H(6) 3.154(16) 3_755
H(4) H(11) 2.869(16) 3_654
H(4) H(22) 3.153 3_755
H(4) H(26) 2.682 3_755
H(5) C(9) 3.474(19) 3_654
H(5) C(10) 3.436(15) 3_654
H(5) C(12) 3.275(18) 3_655
H(5) C(13) 3.055(16) 3_655
H(5) C(14) 3.540(15) 3_655
H(5) H(3) 3.554(15) 3_755
H(5) H(11) 2.580(19) 3_654
H(5) H(13) 2.989(16) 3_654
H(5) H(14) 3.161(15) 3_654
H(5) H(16) 3.496(18) 3_655
H(5) H(17) 3.151(15) 3_655
H(5) H(22) 3.261 3_755
H(5) H(26) 3.074 3_755
H(6) C(6) 3.419(15) 3_755
H(6) C(8) 3.29(2) 3_655
H(6) C(12) 3.234(16) 3_655
H(6) C(13) 3.531(15) 3_655
H(6) H(2) 3.506(15) 3_755
H(6) H(3) 2.567(15) 3_755
H(6) H(4) 3.154(16) 3_755
H(6) H(7) 3.464(19) 3_655
H(6) H(9) 2.41(2) 3_655
H(6) H(16) 3.049(17) 3_655
H(6) H(17) 3.563(15) 3_655
H(6) H(26) 3.353 3_755
H(7) C(8) 3.526(14) 3_655
H(7) C(11) 3.091(15) 3_655
H(7) C(12) 3.423(13) 3_655
H(7) C(16) 3.388(15) 3_655
H(7) H(6) 3.464(19) 3_655
H(7) H(7) 3.366(15) 3_655
H(7) H(9) 2.978(13) 3_655
H(7) H(14) 2.794(17) 3_654
H(7) H(20) 3.189 3_655
H(8) C(1) 3.479(16) 3_654
H(8) C(5) 3.500(17) 3_654
H(8) C(6) 3.333(15) 3_654
H(8) C(10) 3.274(18) 3_654
H(8) H(1) 2.973(14) 3_654
H(8) H(2) 3.096(17) 1_455
H(8) H(2) 3.120(14) 3_654
H(8) H(14) 2.454(18) 3_654
H(8) H(20) 2.801 3_655
H(9) C(6) 3.527(15) 1_455
H(9) C(7) 3.32(2) 3_655
H(9) C(8) 3.519(13) 3_655
H(9) H(2) 3.188(15) 1_455
H(9) H(3) 3.089(17) 1_455
H(9) H(6) 2.41(2) 3_655
H(9) H(7) 2.978(13) 3_655
H(9) H(9) 3.351(12) 3_655
H(10) C(6) 3.093(19) 1_455
H(10) C(6) 3.592(16) 3_654
H(10) H(1) 2.645(19) 1_455
H(10) H(2) 2.940(19) 1_455
H(10) H(2) 2.806(16) 3_654
H(10) H(3) 3.20(2) 1_455
H(10) H(20) 3.495 1_454
H(10) H(22) 3.158 1_454
H(11) C(1) 3.213(14) 3_654
H(11) C(2) 3.064(16) 3_654
H(11) C(6) 3.329(16) 3_654
H(11) C(7) 2.964(18) 3_654
H(11) C(18) 3.286(14) 1_454
H(11) H(2) 2.645(16) 3_654
H(11) H(4) 2.869(16) 3_654
H(11) H(5) 2.580(19) 3_654
H(11) H(20) 3.447 1_454
H(11) H(21) 3.567 1_454
H(11) H(22) 2.469 1_454
H(12) C(18) 3.367(13) 1_454
H(12) C(19) 3.065(14) 4_454
H(12) H(20) 3.573 1_454
H(12) H(21) 3.222 1_454
H(12) H(22) 2.812 1_454
H(12) H(23) 3.315 4_454
H(12) H(24) 2.307 4_454
H(12) H(25) 3.180 4_454
H(13) C(14) 3.390(17) 1_554
H(13) C(15) 3.43(2) 1_554
H(13) C(19) 3.214(18) 4_454
H(13) H(5) 2.989(16) 3_654
H(13) H(18) 3.329(16) 1_554
H(13) H(19) 3.41(2) 1_554
H(13) H(23) 3.101 4_454
H(13) H(24) 3.144 4_454
H(13) H(25) 2.862 4_454
H(14) C(3) 3.415(15) 3_654
H(14) C(8) 2.964(17) 3_654
H(14) C(15) 3.256(17) 1_554
H(14) C(16) 3.551(18) 1_554
H(14) C(18) 3.35(2) 1_554
H(14) H(5) 3.161(15) 3_654
H(14) H(7) 2.794(17) 3_654
H(14) H(8) 2.454(18) 3_654
H(14) H(19) 3.275(18) 1_554
H(14) H(20) 2.462 1_554
H(14) H(21) 3.579 1_554
H(15) C(14) 3.178(16) 4_554
H(15) C(19) 3.562(18) 4_454
H(15) H(18) 2.560(15) 4_554
H(15) H(19) 3.355(18) 1_554
H(15) H(20) 3.195 1_554
H(15) H(23) 3.029 4_454
H(15) H(25) 3.411 4_454
H(16) C(6) 3.314(15) 1_455
H(16) H(1) 3.099(14) 1_455
H(16) H(3) 2.738(17) 1_455
H(16) H(5) 3.496(18) 3_655
H(16) H(6) 3.049(17) 3_655
H(16) H(19) 3.336(15) 4_454
H(16) H(24) 3.341 4_454
H(17) N(1) 3.113(16) 1_455
H(17) C(15) 3.598(16) 4_454
H(17) C(19) 3.281(19) 1_455
H(17) H(3) 3.252(16) 1_455
H(17) H(5) 3.151(15) 3_655
H(17) H(6) 3.563(15) 3_655
H(17) H(18) 3.582(13) 4_454
H(17) H(19) 2.762(17) 4_454
H(17) H(23) 2.920 1_455
H(17) H(25) 2.933 1_455
H(17) H(26) 2.361 1_455
H(18) C(10) 3.493(15) 4_455
H(18) H(13) 3.329(16) 1_556
H(18) H(15) 2.560(15) 4_455
H(18) H(17) 3.582(13) 4_555
H(18) H(23) 2.871 1_455
H(18) H(25) 2.878 4_455
H(19) C(10) 3.540(19) 1_556
H(19) C(12) 3.265(14) 4_555
H(19) C(13) 2.892(15) 4_555
H(19) C(14) 3.490(14) 4_555
H(19) H(13) 3.41(2) 1_556
H(19) H(14) 3.275(18) 1_556
H(19) H(15) 3.355(18) 1_556
H(19) H(16) 3.336(15) 4_555
H(19) H(17) 2.762(17) 4_555
H(20) C(8) 3.407 3_655
H(20) C(10) 3.233 1_556
H(20) H(1) 3.114 1_556
H(20) H(7) 3.189 3_655
H(20) H(8) 2.801 3_655
H(20) H(10) 3.495 1_656
H(20) H(11) 3.447 1_656
H(20) H(12) 3.573 1_656
H(20) H(14) 2.462 1_556
H(20) H(15) 3.195 1_556
H(21) C(14) 3.439 4_555
H(21) C(15) 3.390 4_555
H(21) C(16) 3.490 4_555
H(21) H(11) 3.567 1_656
H(21) H(12) 3.222 1_656
H(21) H(14) 3.579 1_556
H(21) H(24) 3.223 4_555
H(21) H(25) 3.512 4_555
H(22) C(9) 2.965 1_656
H(22) H(4) 3.153 3_755
H(22) H(5) 3.261 3_755
H(22) H(10) 3.158 1_656
H(22) H(11) 2.469 1_656
H(22) H(12) 2.812 1_656
H(23) C(10) 3.476 4_555
H(23) C(13) 3.538 1_655
H(23) C(14) 3.534 1_655
H(23) H(12) 3.315 4_555
H(23) H(13) 3.101 4_555
H(23) H(15) 3.029 4_555
H(23) H(17) 2.920 1_655
H(23) H(18) 2.871 1_655
H(23) H(25) 3.513 4_555
H(24) C(9) 3.254 4_555
H(24) C(12) 3.422 4_555
H(24) H(12) 2.307 4_555
H(24) H(13) 3.144 4_555
H(24) H(16) 3.341 4_555
H(24) H(21) 3.223 4_454
H(25) C(10) 3.566 4_555
H(25) H(12) 3.180 4_555
H(25) H(13) 2.862 4_555
H(25) H(15) 3.411 4_555
H(25) H(17) 2.933 1_655
H(25) H(18) 2.878 4_554
H(25) H(21) 3.512 4_454
H(25) H(23) 3.513 4_454
H(26) C(7) 3.200 3_755
H(26) C(13) 3.160 1_655
H(26) H(4) 2.682 3_755
H(26) H(5) 3.074 3_755
H(26) H(6) 3.353 3_755
H(26) H(17) 2.361 1_655

loop_
_geom_torsion_atom_site_label_1
_geom_torsion_atom_site_label_2
_geom_torsion_atom_site_label_3
_geom_torsion_atom_site_label_4
_geom_torsion
N(1) Ir(1) C(1) C(2) 115.5(5)
N(1) Ir(1) C(1) C(5) -127.7(6)
N(1) Ir(1) C(1) C(6) -6.7(9)
C(1) Ir(1) N(1) C(17) 172.6(8)
N(1) Ir(1) C(2) C(1) -82.6(6)
N(1) Ir(1) C(2) C(3) 157.5(6)
N(1) Ir(1) C(2) C(7) 39.4(12)
C(2) Ir(1) N(1) C(17) -148.1(8)
N(1) Ir(1) C(3) C(2) -49.8(13)
N(1) Ir(1) C(3) C(4) -164.5(9)
N(1) Ir(1) C(3) C(8) 71.5(14)
C(3) Ir(1) N(1) C(17) -113.4(11)
N(1) Ir(1) C(4) C(3) 151.5(15)
N(1) Ir(1) C(4) C(5) 31.5(19)
N(1) Ir(1) C(4) C(9) -85(2)
C(4) Ir(1) N(1) C(17) 108.4(18)
N(1) Ir(1) C(5) C(1) 72.9(7)
N(1) Ir(1) C(5) C(4) -170.7(5)
N(1) Ir(1) C(5) C(10) -49.6(11)
C(5) Ir(1) N(1) C(17) 133.3(8)
N(1) Ir(1) C(11) C(12) -178.7(10)
N(1) Ir(1) C(11) C(16) -1.7(8)
C(11) Ir(1) N(1) C(17) -0.2(6)
C(1) Ir(1) C(2) C(3) -119.9(7)
C(1) Ir(1) C(2) C(7) 121.9(12)
C(2) Ir(1) C(1) C(5) 116.7(8)
C(2) Ir(1) C(1) C(6) -122.2(10)
C(1) Ir(1) C(3) C(2) 35.0(5)
C(1) Ir(1) C(3) C(4) -79.7(7)
C(1) Ir(1) C(3) C(8) 156.4(8)
C(3) Ir(1) C(1) C(2) -37.4(5)
C(3) Ir(1) C(1) C(5) 79.3(6)
C(3) Ir(1) C(1) C(6) -159.7(9)
C(1) Ir(1) C(4) C(3) 81.8(7)
C(1) Ir(1) C(4) C(5) -38.3(5)
C(1) Ir(1) C(4) C(9) -154.3(11)
C(4) Ir(1) C(1) C(2) -78.3(6)
C(4) Ir(1) C(1) C(5) 38.4(6)
C(4) Ir(1) C(1) C(6) 159.5(9)
C(1) Ir(1) C(5) C(4) 116.4(8)
C(1) Ir(1) C(5) C(10) -122.5(13)
C(5) Ir(1) C(1) C(2) -116.7(8)
C(5) Ir(1) C(1) C(6) 121.0(11)
C(1) Ir(1) C(11) C(12) 35(2)
C(1) Ir(1) C(11) C(16) -147.7(16)
C(11) Ir(1) C(1) C(2) -100.5(19)
C(11) Ir(1) C(1) C(5) 16(2)
C(11) Ir(1) C(1) C(6) 137.3(17)
C(2) Ir(1) C(3) C(4) -114.7(10)
C(2) Ir(1) C(3) C(8) 121.3(10)
C(3) Ir(1) C(2) C(1) 119.9(7)
C(3) Ir(1) C(2) C(7) -118.1(13)
C(2) Ir(1) C(4) C(3) 40.5(7)
C(2) Ir(1) C(4) C(5) -79.6(6)
C(2) Ir(1) C(4) C(9) 164.4(11)
C(4) Ir(1) C(2) C(1) 82.2(6)
C(4) Ir(1) C(2) C(3) -37.7(6)
C(4) Ir(1) C(2) C(7) -155.8(12)
C(2) Ir(1) C(5) C(1) -37.0(6)
C(2) Ir(1) C(5) C(4) 79.4(6)
C(2) Ir(1) C(5) C(10) -159.4(11)
C(5) Ir(1) C(2) C(1) 38.6(5)
C(5) Ir(1) C(2) C(3) -81.3(6)
C(5) Ir(1) C(2) C(7) 160.6(12)
C(2) Ir(1) C(11) C(12) -48.7(12)
C(2) Ir(1) C(11) C(16) 128.2(8)
C(11) Ir(1) C(2) C(1) 159.7(5)
C(11) Ir(1) C(2) C(3) 39.8(8)
C(11) Ir(1) C(2) C(7) -78.4(12)
C(3) Ir(1) C(4) C(5) -120.0(9)
C(3) Ir(1) C(4) C(9) 124.0(13)
C(4) Ir(1) C(3) C(2) 114.7(10)
C(4) Ir(1) C(3) C(8) -124.0(11)
C(3) Ir(1) C(5) C(1) -81.2(6)
C(3) Ir(1) C(5) C(4) 35.1(5)
C(3) Ir(1) C(5) C(10) 156.3(11)
C(5) Ir(1) C(3) C(2) 77.8(6)
C(5) Ir(1) C(3) C(4) -36.9(7)
C(5) Ir(1) C(3) C(8) -160.9(9)
C(3) Ir(1) C(11) C(12) -23.3(10)
C(3) Ir(1) C(11) C(16) 153.7(7)
C(11) Ir(1) C(3) C(2) -156.4(6)
C(11) Ir(1) C(3) C(4) 88.9(7)
C(11) Ir(1) C(3) C(8) -35.0(8)
C(4) Ir(1) C(5) C(1) -116.4(8)
C(4) Ir(1) C(5) C(10) 121.2(12)
C(5) Ir(1) C(4) C(3) 120.0(9)
C(5) Ir(1) C(4) C(9) -116.0(11)
C(4) Ir(1) C(11) C(12) 14.9(10)
C(4) Ir(1) C(11) C(16) -168.2(8)
C(11) Ir(1) C(4) C(3) -102.9(7)
C(11) Ir(1) C(4) C(5) 137.1(6)
C(11) Ir(1) C(4) C(9) 21.0(10)
C(5) Ir(1) C(11) C(12) 48.5(12)
C(5) Ir(1) C(11) C(16) -134.6(7)
C(11) Ir(1) C(5) C(1) -175.6(5)
C(11) Ir(1) C(5) C(4) -59.3(7)
C(11) Ir(1) C(5) C(10) 61.9(11)
Ir(1) N(1) C(17) C(16) 1.9(11)
Ir(1) N(1) C(17) C(18) 124.5(9)
Ir(1) N(1) C(17) C(19) -116.2(8)
Ir(1) C(1) C(2) C(3) 61.6(7)
Ir(1) C(1) C(2) C(7) -119.7(10)
Ir(1) C(1) C(5) C(4) -65.5(7)
Ir(1) C(1) C(5) C(10) 122.5(10)
C(2) C(1) C(5) Ir(1) 60.2(6)
C(2) C(1) C(5) C(4) -5.3(11)
C(2) C(1) C(5) C(10) -177.2(9)
C(5) C(1) C(2) Ir(1) -58.8(6)
C(5) C(1) C(2) C(3) 2.7(11)
C(5) C(1) C(2) C(7) -178.6(9)
C(6) C(1) C(2) Ir(1) 119.3(10)
C(6) C(1) C(2) C(3) -179.1(9)
C(6) C(1) C(2) C(7) -0.4(13)
C(6) C(1) C(5) Ir(1) -117.9(10)
C(6) C(1) C(5) C(4) 176.6(10)
C(6) C(1) C(5) C(10) 4.6(17)
Ir(1) C(2) C(3) C(4) 63.9(6)
Ir(1) C(2) C(3) C(8) -121.0(10)
C(1) C(2) C(3) Ir(1) -63.0(7)
C(1) C(2) C(3) C(4) 0.9(11)
C(1) C(2) C(3) C(8) 175.9(9)
C(7) C(2) C(3) Ir(1) 118.2(9)
C(7) C(2) C(3) C(4) -177.9(9)
C(7) C(2) C(3) C(8) -2.8(16)
Ir(1) C(3) C(4) C(5) 58.0(7)
Ir(1) C(3) C(4) C(9) -121.9(11)
C(2) C(3) C(4) Ir(1) -62.1(6)
C(2) C(3) C(4) C(5) -4.1(11)
C(2) C(3) C(4) C(9) 175.9(9)
C(8) C(3) C(4) Ir(1) 122.8(11)
C(8) C(3) C(4) C(5) -179.2(10)
C(8) C(3) C(4) C(9) 0.9(17)
Ir(1) C(4) C(5) C(1) 65.9(7)
Ir(1) C(4) C(5) C(10) -122.1(10)
C(3) C(4) C(5) Ir(1) -59.9(7)
C(3) C(4) C(5) C(1) 6.0(11)
C(3) C(4) C(5) C(10) 178.1(10)
C(9) C(4) C(5) Ir(1) 120.1(9)
C(9) C(4) C(5) C(1) -174.0(9)
C(9) C(4) C(5) C(10) -2.0(16)
Ir(1) C(11) C(12) C(13) 178.5(8)
Ir(1) C(11) C(16) C(15) -179.1(9)
Ir(1) C(11) C(16) C(17) 3.3(12)
C(12) C(11) C(16) C(15) -1.6(16)
C(12) C(11) C(16) C(17) -179.3(9)
C(16) C(11) C(12) C(13) 1.4(15)
C(11) C(12) C(13) C(14) 1.8(17)
C(12) C(13) C(14) C(15) -5.1(17)
C(13) C(14) C(15) C(16) 5.0(17)
C(14) C(15) C(16) C(11) -1.4(18)
C(14) C(15) C(16) C(17) 176.1(10)
C(11) C(16) C(17) N(1) -3.0(12)
C(11) C(16) C(17) C(18) -125.8(10)
C(11) C(16) C(17) C(19) 113.1(11)
C(15) C(16) C(17) N(1) 179.2(10)
C(15) C(16) C(17) C(18) 56.5(14)
C(15) C(16) C(17) C(19) -64.6(14)
